data_7014787
loop_
_publ_author_name
'Zhu, Qin-Yu'
'Wang, Jin-Po'
'Qin, Yu-Rong'
'Shi, Zheng'
'Han, Qiong-Hua'
'Bian, Guo-Qing'
'Dai, Jie'

_publ_section_title
;
 Metal-carboxylate coordination polymers with redox-active moiety of
 tetrathiafulvalene (TTF).
;
_journal_issue 9
_journal_name_full 'Dalton transactions (Cambridge, England : 2003)'
_journal_page_first 1977
_journal_page_last 1983
_journal_paper_doi 10.1039/c0dt01152e
_journal_volume 40
_journal_year 2011
_chemical_formula_sum 'C22 H19 Mn N3 O5 S6'
_chemical_formula_weight 652.70
_chemical_name_systematic
;
?
;
_space_group_IT_number 2
_symmetry_cell_setting triclinic
_symmetry_space_group_name_Hall '-P 1'
_symmetry_space_group_name_H-M 'P -1'
_atom_sites_solution_hydrogens geom
_atom_sites_solution_primary direct
_atom_sites_solution_secondary difmap
_audit_creation_method SHELXL-97
_cell_angle_alpha 78.587(5)
_cell_angle_beta 81.446(5)
_cell_angle_gamma 73.947(4)
_cell_formula_units_Z 2
_cell_length_a 10.2322(7)
_cell_length_b 11.9875(8)
_cell_length_c 12.0255(9)
_cell_measurement_reflns_used 6143
_cell_measurement_temperature 223(2)
_cell_measurement_theta_max 27.5
_cell_measurement_theta_min 3.0
_cell_volume 1382.54(17)
_computing_structure_refinement 'SHELXL-97 (Sheldrick, 1997)'
_computing_structure_solution 'SHELXS-97 (Sheldrick, 1990)'
_diffrn_ambient_temperature 223(2)
_diffrn_detector_area_resol_mean 14.63
_diffrn_measured_fraction_theta_full 0.978
_diffrn_measured_fraction_theta_max 0.978
_diffrn_measurement_device_type 'Rigaku Saturn'
_diffrn_measurement_method \w
_diffrn_radiation_monochromator graphite
_diffrn_radiation_source 'fine-focus sealed tube'
_diffrn_radiation_type MoK\a
_diffrn_radiation_wavelength 0.71075
_diffrn_reflns_av_R_equivalents 0.0257
_diffrn_reflns_av_sigmaI/netI 0.0469
_diffrn_reflns_limit_h_max 12
_diffrn_reflns_limit_h_min -13
_diffrn_reflns_limit_k_max 15
_diffrn_reflns_limit_k_min -14
_diffrn_reflns_limit_l_max 15
_diffrn_reflns_limit_l_min -13
_diffrn_reflns_number 12630
_diffrn_reflns_theta_full 27.49
_diffrn_reflns_theta_max 27.49
_diffrn_reflns_theta_min 3.07
_exptl_absorpt_coefficient_mu 0.969
_exptl_absorpt_correction_T_max 0.785
_exptl_absorpt_correction_T_min 0.565
_exptl_absorpt_correction_type multi-scan
_exptl_absorpt_process_details 'Jacobson, R. (1998) Private communication'
_exptl_crystal_colour orange
_exptl_crystal_density_diffrn 1.568
_exptl_crystal_density_method 'not measured'
_exptl_crystal_description Prism
_exptl_crystal_F_000 666
_exptl_crystal_size_max 0.60
_exptl_crystal_size_mid 0.60
_exptl_crystal_size_min 0.25
_refine_diff_density_max 0.730
_refine_diff_density_min -0.434
_refine_diff_density_rms 0.073
_refine_ls_extinction_method none
_refine_ls_goodness_of_fit_ref 1.004
_refine_ls_hydrogen_treatment constr
_refine_ls_matrix_type full
_refine_ls_number_parameters 418
_refine_ls_number_reflns 6207
_refine_ls_number_restraints 5
_refine_ls_restrained_S_all 1.008
_refine_ls_R_factor_all 0.0647
_refine_ls_R_factor_gt 0.0519
_refine_ls_shift/su_max 0.001
_refine_ls_shift/su_mean 0.000
_refine_ls_structure_factor_coef Fsqd
_refine_ls_weighting_details 'calc w=1/[\s^2^(Fo^2^)+(0.1000P)^2^+0.0000P] where P=(Fo^2^+2Fc^2^)/3'
_refine_ls_weighting_scheme calc
_refine_ls_wR_factor_gt 0.1524
_refine_ls_wR_factor_ref 0.1654
_reflns_number_gt 4825
_reflns_number_total 6207
_reflns_threshold_expression >2sigma(I)
_cod_data_source_file C0DT01152E.TXT
_cod_data_source_block 3
_cod_original_cell_volume 1382.55(17)
_cod_original_sg_symbol_Hall '-P 1 '
_cod_original_sg_symbol_H-M 'P -1 '
_cod_database_code 7014787

loop_
_symmetry_equiv_pos_as_xyz
'x, y, z'
'-x, -y, -z'

loop_
_atom_site_label
_atom_site_type_symbol
_atom_site_fract_x
_atom_site_fract_y
_atom_site_fract_z
_atom_site_U_iso_or_equiv
_atom_site_adp_type
_atom_site_occupancy
_atom_site_symmetry_multiplicity
_atom_site_calc_flag
_atom_site_refinement_flags
_atom_site_disorder_assembly
_atom_site_disorder_group
Mn1 Mn 0.23159(4) -0.00331(3) 0.52116(4) 0.03318(16) Uani 1 1 d . . .
S1 S -0.06242(7) 0.29261(7) 0.22060(8) 0.0482(2) Uani 1 1 d . A .
S2 S 0.21827(8) 0.31704(7) 0.16300(8) 0.0512(2) Uani 1 1 d . A .
S3 S -0.1883(7) 0.5666(5) 0.1646(6) 0.0523(9) Uani 0.590(3) 1 d P A 1
S3' S -0.1655(10) 0.5903(8) 0.1582(10) 0.066(2) Uani 0.410(3) 1 d PD A 2
S4 S 0.0874(8) 0.6042(10) 0.1095(11) 0.0620(12) Uani 0.590(3) 1 d P A 1
S4' S 0.1214(11) 0.5968(14) 0.0938(15) 0.0604(17) Uani 0.410(3) 1 d PD A 2
S5 S -0.3254(2) 0.81462(15) 0.19012(16) 0.0621(6) Uani 0.590(3) 1 d P A 1
S5' S -0.2579(4) 0.8616(3) 0.1192(3) 0.0890(13) Uani 0.410(3) 1 d P A 2
S6 S -0.0204(3) 0.86811(19) 0.1136(4) 0.1237(15) Uani 0.590(3) 1 d P A 1
S6' S 0.0562(4) 0.8557(2) 0.0307(3) 0.0739(10) Uani 0.410(3) 1 d P A 2
O1 O -0.10178(19) 0.07687(17) 0.34319(17) 0.0388(5) Uani 1 1 d . . .
O2 O 0.1076(2) -0.01128(16) 0.39591(18) 0.0381(5) Uani 1 1 d . . .
O3 O 0.4151(3) 0.0785(4) 0.1906(3) 0.1197(16) Uani 1 1 d . . .
O4 O 0.3580(2) 0.05793(19) 0.37568(19) 0.0451(5) Uani 1 1 d . . .
O5 O 0.3691(2) -0.0034(2) 0.6407(2) 0.0559(6) Uani 1 1 d . . .
N1 N 0.1356(2) 0.1904(2) 0.5358(2) 0.0402(6) Uani 1 1 d . . .
N2 N 0.3513(2) -0.1951(2) 0.5078(2) 0.0382(5) Uani 1 1 d . . .
C1 C 0.0701(3) 0.1747(2) 0.2746(2) 0.0357(6) Uani 1 1 d . . .
C2 C 0.1975(3) 0.1853(2) 0.2480(3) 0.0386(6) Uani 1 1 d . . .
C3 C 0.0439(3) 0.3889(3) 0.1760(3) 0.0428(7) Uani 1 1 d . . .
C4 C -0.0144(12) 0.5054(13) 0.1439(12) 0.035(2) Uani 0.590(3) 1 d P A 1
C4' C 0.0105(15) 0.508(2) 0.1620(19) 0.039(4) Uani 0.410(3) 1 d PD A 2
C5 C -0.1705(9) 0.7090(6) 0.1612(8) 0.0539(18) Uani 0.590(3) 1 d P A 1
C5' C -0.1249(18) 0.7321(10) 0.1187(13) 0.063(4) Uani 0.410(3) 1 d P A 2
C6 C -0.0458(12) 0.7273(8) 0.1356(11) 0.063(2) Uani 0.590(3) 1 d P A 1
C6' C -0.0007(17) 0.7300(11) 0.0863(11) 0.061(3) Uani 0.410(3) 1 d P A 2
C7 C -0.3582(12) 0.8884(11) 0.0519(8) 0.115(4) Uani 0.590(3) 1 d P A 1
H7A H -0.2995 0.9416 0.0263 0.172 Uiso 0.590(3) 1 calc PR A 1
H7B H -0.4531 0.9329 0.0524 0.172 Uiso 0.590(3) 1 calc PR A 1
H7C H -0.3400 0.8315 0.0008 0.172 Uiso 0.590(3) 1 calc PR A 1
C7' C -0.4109(15) 0.8204(12) 0.1090(14) 0.102(5) Uani 0.410(3) 1 d P A 2
H7'1 H -0.4034 0.7921 0.0376 0.153 Uiso 0.410(3) 1 calc PR A 2
H7'2 H -0.4887 0.8883 0.1118 0.153 Uiso 0.410(3) 1 calc PR A 2
H7'3 H -0.4235 0.7587 0.1721 0.153 Uiso 0.410(3) 1 calc PR A 2
C8 C 0.122(3) 0.880(2) 0.144(2) 0.146(9) Uani 0.590(3) 1 d P A 1
H8A H 0.1436 0.8303 0.2164 0.220 Uiso 0.590(3) 1 calc PR A 1
H8B H 0.1145 0.9608 0.1487 0.220 Uiso 0.590(3) 1 calc PR A 1
H8C H 0.1933 0.8543 0.0847 0.220 Uiso 0.590(3) 1 calc PR A 1
C8' C 0.131(4) 0.851(2) 0.168(2) 0.097(8) Uani 0.410(3) 1 d P A 2
H8'1 H 0.0571 0.8739 0.2260 0.145 Uiso 0.410(3) 1 calc PR A 2
H8'2 H 0.1888 0.9049 0.1540 0.145 Uiso 0.410(3) 1 calc PR A 2
H8'3 H 0.1841 0.7718 0.1927 0.145 Uiso 0.410(3) 1 calc PR A 2
C9 C 0.0221(3) 0.0721(2) 0.3429(2) 0.0347(6) Uani 1 1 d . . .
C10 C 0.3334(3) 0.0975(3) 0.2737(3) 0.0492(8) Uani 1 1 d . . .
C11 C 0.0028(3) 0.2396(3) 0.5407(3) 0.0538(9) Uani 1 1 d . . .
H11 H -0.0567 0.1899 0.5544 0.065 Uiso 1 1 calc R . .
C12 C -0.0535(3) 0.3590(3) 0.5267(4) 0.0610(10) Uani 1 1 d . . .
H12 H -0.1489 0.3887 0.5299 0.073 Uiso 1 1 calc R . .
C13 C 0.0288(3) 0.4355(2) 0.5083(3) 0.0373(6) Uani 1 1 d . . .
C14 C 0.1669(4) 0.3846(3) 0.5049(5) 0.0751(14) Uani 1 1 d . . .
H14 H 0.2285 0.4322 0.4931 0.090 Uiso 1 1 calc R . .
C15 C 0.2153(4) 0.2637(3) 0.5186(4) 0.0719(13) Uani 1 1 d . . .
H15 H 0.3104 0.2315 0.5156 0.086 Uiso 1 1 calc R . .
C16 C 0.3778(4) -0.2741(3) 0.6022(3) 0.0566(9) Uani 1 1 d . . .
H16 H 0.3550 -0.2471 0.6726 0.068 Uiso 1 1 calc R . .
C17 C 0.4365(4) -0.3928(3) 0.6033(3) 0.0524(8) Uani 1 1 d . . .
H17 H 0.4539 -0.4437 0.6727 0.063 Uiso 1 1 calc R . .
C18 C 0.4697(3) -0.4368(2) 0.5013(2) 0.0338(6) Uani 1 1 d . . .
C19 C 0.4420(4) -0.3542(3) 0.4036(3) 0.0498(8) Uani 1 1 d . . .
H19 H 0.4630 -0.3783 0.3318 0.060 Uiso 1 1 calc R . .
C20 C 0.3840(4) -0.2375(3) 0.4107(3) 0.0499(8) Uani 1 1 d . . .
H20 H 0.3665 -0.1845 0.3425 0.060 Uiso 1 1 calc R . .
C21 C 0.3986(11) 0.7175(10) -0.0865(9) 0.103(3) Uiso 0.590(3) 1 d PD A 1
C22 C 0.4312(13) 0.6640(11) 0.0307(9) 0.115(4) Uiso 0.590(3) 1 d PD A 1
N3 N 0.4601(7) 0.6206(8) 0.1181(6) 0.0784(19) Uiso 0.590(3) 1 d PD A 1
C21' C 0.4172(12) 0.6397(11) -0.1033(9) 0.075(3) Uiso 0.410(3) 1 d PD A 2
C22' C 0.4546(13) 0.5949(13) 0.0303(9) 0.082(3) Uiso 0.410(3) 1 d PD A 2
N3' N 0.4711(11) 0.5591(11) 0.1288(9) 0.082(3) Uiso 0.410(3) 1 d PD A 2

loop_
_atom_site_aniso_label
_atom_site_aniso_U_11
_atom_site_aniso_U_22
_atom_site_aniso_U_33
_atom_site_aniso_U_23
_atom_site_aniso_U_13
_atom_site_aniso_U_12
Mn1 0.0259(2) 0.0169(2) 0.0540(3) -0.00324(18) -0.00601(19) -0.00179(17)
S1 0.0325(4) 0.0312(4) 0.0729(5) 0.0156(4) -0.0150(4) -0.0070(3)
S2 0.0340(4) 0.0318(4) 0.0759(6) 0.0111(4) 0.0002(4) -0.0061(3)
S3 0.040(2) 0.0290(18) 0.079(2) 0.0010(15) -0.0050(15) -0.0017(10)
S3' 0.042(3) 0.041(4) 0.090(2) 0.021(3) 0.006(2) 0.002(2)
S4 0.053(3) 0.0327(15) 0.091(3) 0.0067(17) 0.009(2) -0.016(2)
S4' 0.055(5) 0.030(3) 0.089(4) 0.007(2) 0.011(3) -0.019(4)
S5 0.0696(11) 0.0373(9) 0.0681(11) -0.0153(8) -0.0054(9) 0.0087(8)
S5' 0.101(2) 0.0375(15) 0.107(3) -0.0074(15) -0.012(2) 0.0147(15)
S6 0.110(2) 0.0318(11) 0.225(4) -0.0062(16) -0.010(2) -0.0252(12)
S6' 0.124(3) 0.0258(12) 0.0713(17) 0.0005(11) -0.0078(17) -0.0250(15)
O1 0.0326(10) 0.0314(11) 0.0518(11) 0.0014(9) -0.0102(9) -0.0097(9)
O2 0.0383(10) 0.0189(10) 0.0563(12) 0.0023(8) -0.0134(9) -0.0073(8)
O3 0.068(2) 0.161(4) 0.073(2) -0.014(2) 0.0012(16) 0.057(2)
O4 0.0282(10) 0.0362(12) 0.0610(13) 0.0092(10) -0.0056(9) -0.0034(9)
O5 0.0339(11) 0.0560(15) 0.0803(16) -0.0256(13) -0.0143(11) -0.0011(11)
N1 0.0356(13) 0.0190(12) 0.0650(16) -0.0065(10) -0.0066(11) -0.0050(10)
N2 0.0345(12) 0.0218(12) 0.0530(14) -0.0035(10) -0.0062(10) 0.0006(10)
C1 0.0316(14) 0.0210(13) 0.0498(15) 0.0026(11) -0.0081(12) -0.0027(11)
C2 0.0345(14) 0.0246(14) 0.0504(16) 0.0021(12) -0.0044(12) -0.0031(12)
C3 0.0345(15) 0.0278(16) 0.0586(18) 0.0070(13) -0.0067(13) -0.0045(13)
C4 0.036(5) 0.023(3) 0.049(5) 0.006(3) -0.020(4) -0.013(4)
C4' 0.023(6) 0.042(6) 0.053(7) -0.013(5) -0.022(5) 0.002(5)
C5 0.060(5) 0.026(4) 0.069(5) 0.000(3) -0.012(4) -0.004(3)
C5' 0.076(11) 0.016(5) 0.067(8) 0.010(4) 0.011(7) 0.014(6)
C6 0.062(7) 0.024(4) 0.091(8) 0.002(4) -0.006(6) 0.000(4)
C6' 0.083(10) 0.032(5) 0.061(7) -0.003(5) 0.012(5) -0.020(6)
C7 0.106(8) 0.153(11) 0.069(5) -0.030(6) -0.020(5) 0.007(8)
C7' 0.104(11) 0.062(8) 0.114(11) -0.015(7) 0.019(9) 0.007(7)
C8 0.19(2) 0.16(2) 0.101(11) 0.023(11) -0.017(11) -0.088(17)
C8' 0.17(2) 0.076(10) 0.086(13) -0.016(11) -0.004(12) -0.098(14)
C9 0.0350(14) 0.0231(14) 0.0452(15) -0.0043(11) -0.0057(12) -0.0061(11)
C10 0.0301(15) 0.0410(19) 0.065(2) -0.0025(15) -0.0014(14) 0.0037(13)
C11 0.0358(16) 0.0205(15) 0.102(3) -0.0113(16) 0.0079(17) -0.0081(13)
C12 0.0316(16) 0.0226(16) 0.120(3) -0.0093(18) 0.0071(18) -0.0018(13)
C13 0.0340(14) 0.0191(14) 0.0584(17) -0.0081(12) -0.0056(13) -0.0044(11)
C14 0.0375(18) 0.0231(17) 0.167(5) -0.014(2) -0.017(2) -0.0095(15)
C15 0.0369(18) 0.0196(16) 0.158(4) -0.015(2) -0.021(2) 0.0008(14)
C16 0.077(2) 0.0283(17) 0.0487(17) -0.0051(14) -0.0096(17) 0.0129(16)
C17 0.073(2) 0.0258(16) 0.0430(16) -0.0023(12) -0.0079(16) 0.0108(15)
C18 0.0261(12) 0.0220(14) 0.0476(15) -0.0031(11) -0.0014(11) 0.0002(11)
C19 0.070(2) 0.0246(16) 0.0435(16) -0.0031(12) -0.0040(15) 0.0036(15)
C20 0.066(2) 0.0273(16) 0.0447(16) 0.0007(12) -0.0055(15) 0.0016(15)

loop_
_atom_type_symbol
_atom_type_description
_atom_type_scat_dispersion_real
_atom_type_scat_dispersion_imag
_atom_type_scat_source
C C 0.0033 0.0016 'International Tables Vol C Tables 4.2.6.8 and 6.1.1.4'
H H 0.0000 0.0000 'International Tables Vol C Tables 4.2.6.8 and 6.1.1.4'
N N 0.0061 0.0033 'International Tables Vol C Tables 4.2.6.8 and 6.1.1.4'
O O 0.0106 0.0060 'International Tables Vol C Tables 4.2.6.8 and 6.1.1.4'
S S 0.1246 0.1234 'International Tables Vol C Tables 4.2.6.8 and 6.1.1.4'
Mn Mn 0.3368 0.7283 'International Tables Vol C Tables 4.2.6.8 and 6.1.1.4'

loop_
_geom_angle_atom_site_label_1
_geom_angle_atom_site_label_2
_geom_angle_atom_site_label_3
_geom_angle
_geom_angle_site_symmetry_1
_geom_angle_site_symmetry_3
_geom_angle_publ_flag
O2 Mn1 O4 83.92(8) . . ?
O2 Mn1 O1 91.50(7) . 2_556 ?
O4 Mn1 O1 174.16(8) . 2_556 ?
O2 Mn1 O5 175.75(8) . . ?
O4 Mn1 O5 93.60(9) . . ?
O1 Mn1 O5 90.74(9) 2_556 . ?
O2 Mn1 N1 96.31(8) . . ?
O4 Mn1 N1 86.88(9) . . ?
O1 Mn1 N1 97.26(9) 2_556 . ?
O5 Mn1 N1 86.98(9) . . ?
O2 Mn1 N2 88.53(8) . . ?
O4 Mn1 N2 89.69(9) . . ?
O1 Mn1 N2 86.56(8) 2_556 . ?
O5 Mn1 N2 88.00(9) . . ?
N1 Mn1 N2 173.73(8) . . ?
C3 S1 C1 93.73(13) . . ?
C2 S2 C3 94.56(14) . . ?
C4 S3 C5 94.0(6) . . ?
C4' S3' C5' 94.3(9) . . ?
C4 S4 C6 94.9(7) . . ?
C6' S4' C4' 96.6(9) . . ?
C7 S5 C5 100.9(5) . . ?
C5' S5' C7' 105.9(8) . . ?
C8 S6 C6 117.2(10) . . ?
C6' S6' C8' 92.3(8) . . ?
C9 O1 Mn1 127.35(17) . 2_556 ?
C9 O2 Mn1 128.29(18) . . ?
C10 O4 Mn1 130.97(19) . . ?
C11 N1 C15 115.9(3) . . ?
C11 N1 Mn1 123.88(19) . . ?
C15 N1 Mn1 119.1(2) . . ?
C20 N2 C16 115.6(3) . . ?
C20 N2 Mn1 123.90(19) . . ?
C16 N2 Mn1 120.1(2) . . ?
C2 C1 C9 128.4(2) . . ?
C2 C1 S1 117.6(2) . . ?
C9 C1 S1 113.90(19) . . ?
C1 C2 C10 130.5(3) . . ?
C1 C2 S2 116.7(2) . . ?
C10 C2 S2 112.7(2) . . ?
C4' C3 C4 15.6(11) . . ?
C4 C3 S2 127.3(5) . . ?
C4' C3 S2 117.2(6) . . ?
C4 C3 S1 118.8(5) . . ?
C4' C3 S1 128.9(6) . . ?
S2 C3 S1 113.55(16) . . ?
C3 C4 S3 122.9(8) . . ?
C3 C4 S4 119.7(9) . . ?
S3 C4 S4 115.9(10) . . ?
C3 C4' S4' 124.7(14) . . ?
C3 C4' S3' 120.5(11) . . ?
S4' C4' S3' 110.6(14) . . ?
C6 C5 S3 118.3(7) . . ?
C6 C5 S5 127.0(7) . . ?
S3 C5 S5 114.7(6) . . ?
C6' C5' S5' 124.2(12) . . ?
C6' C5' S3' 116.4(10) . . ?
S5' C5' S3' 119.3(10) . . ?
C5 C6 S6 121.6(8) . . ?
C5 C6 S4 116.0(8) . . ?
S6 C6 S4 122.0(8) . . ?
C5' C6' S4' 119.8(10) . . ?
C5' C6' S6' 123.5(11) . . ?
S4' C6' S6' 116.7(9) . . ?
S5' C7' H7'1 109.5 . . ?
S5' C7' H7'2 109.5 . . ?
H7'1 C7' H7'2 109.5 . . ?
S5' C7' H7'3 109.5 . . ?
H7'1 C7' H7'3 109.5 . . ?
H7'2 C7' H7'3 109.5 . . ?
S6' C8' H8'1 109.5 . . ?
S6' C8' H8'2 109.5 . . ?
H8'1 C8' H8'2 109.5 . . ?
S6' C8' H8'3 109.5 . . ?
H8'1 C8' H8'3 109.5 . . ?
H8'2 C8' H8'3 109.5 . . ?
O1 C9 O2 125.2(2) . . ?
O1 C9 C1 116.3(2) . . ?
O2 C9 C1 118.5(2) . . ?
O3 C10 O4 124.9(3) . . ?
O3 C10 C2 115.1(3) . . ?
O4 C10 C2 119.7(3) . . ?
N1 C11 C12 123.9(3) . . ?
N1 C11 H11 118.1 . . ?
C12 C11 H11 118.1 . . ?
C11 C12 C13 120.4(3) . . ?
C11 C12 H12 119.8 . . ?
C13 C12 H12 119.8 . . ?
C14 C13 C12 115.8(3) . . ?
C14 C13 C13 122.5(3) . 2_566 ?
C12 C13 C13 121.7(3) . 2_566 ?
C13 C14 C15 120.1(3) . . ?
C13 C14 H14 119.9 . . ?
C15 C14 H14 119.9 . . ?
N1 C15 C14 123.8(3) . . ?
N1 C15 H15 118.1 . . ?
C14 C15 H15 118.1 . . ?
N2 C16 C17 124.4(3) . . ?
N2 C16 H16 117.8 . . ?
C17 C16 H16 117.8 . . ?
C16 C17 C18 119.7(3) . . ?
C16 C17 H17 120.1 . . ?
C18 C17 H17 120.1 . . ?
C19 C18 C17 115.6(3) . . ?
C19 C18 C18 122.9(3) . 2_646 ?
C17 C18 C18 121.5(3) . 2_646 ?
C20 C19 C18 120.6(3) . . ?
C20 C19 H19 119.7 . . ?
C18 C19 H19 119.7 . . ?
N2 C20 C19 124.1(3) . . ?
N2 C20 H20 117.9 . . ?
C19 C20 H20 117.9 . . ?
N3 C22 C21 177.4(14) . . ?
N3' C22' C21' 174.1(13) . . ?

loop_
_geom_bond_atom_site_label_1
_geom_bond_atom_site_label_2
_geom_bond_distance
_geom_bond_site_symmetry_2
_geom_bond_publ_flag
Mn1 O2 2.1403(19) . ?
Mn1 O4 2.148(2) . ?
Mn1 O1 2.153(2) 2_556 ?
Mn1 O5 2.156(2) . ?
Mn1 N1 2.288(2) . ?
Mn1 N2 2.311(2) . ?
S1 C3 1.755(3) . ?
S1 C1 1.759(3) . ?
S2 C2 1.751(3) . ?
S2 C3 1.752(3) . ?
S3 C4 1.728(14) . ?
S3 C5 1.758(9) . ?
S3' C4' 1.802(19) . ?
S3' C5' 1.816(17) . ?
S4 C4 1.738(14) . ?
S4 C6 1.754(14) . ?
S4' C6' 1.73(2) . ?
S4' C4' 1.777(19) . ?
S5 C7 1.754(9) . ?
S5 C5 1.771(9) . ?
S5' C5' 1.759(13) . ?
S5' C7' 1.794(17) . ?
S6 C8 1.60(3) . ?
S6 C6 1.741(10) . ?
S6' C6' 1.739(12) . ?
S6' C8' 1.90(2) . ?
O1 C9 1.253(3) . ?
O1 Mn1 2.153(2) 2_556 ?
O2 C9 1.265(3) . ?
O3 C10 1.218(5) . ?
O4 C10 1.260(4) . ?
N1 C11 1.321(4) . ?
N1 C15 1.325(4) . ?
N2 C20 1.325(4) . ?
N2 C16 1.335(4) . ?
C1 C2 1.330(4) . ?
C1 C9 1.498(4) . ?
C2 C10 1.526(4) . ?
C3 C4 1.360(15) . ?
C3 C4' 1.35(3) . ?
C5 C6 1.336(14) . ?
C5' C6' 1.27(2) . ?
C7 H7A 0.9700 . ?
C7 H7B 0.9700 . ?
C7 H7C 0.9700 . ?
C7' H7'1 0.9700 . ?
C7' H7'2 0.9700 . ?
C7' H7'3 0.9700 . ?
C8 H8A 0.9700 . ?
C8 H8B 0.9700 . ?
C8 H8C 0.9700 . ?
C8' H8'1 0.9700 . ?
C8' H8'2 0.9700 . ?
C8' H8'3 0.9700 . ?
C11 C12 1.374(4) . ?
C11 H11 0.9400 . ?
C12 C13 1.374(4) . ?
C12 H12 0.9400 . ?
C13 C14 1.374(4) . ?
C13 C13 1.479(5) 2_566 ?
C14 C15 1.380(5) . ?
C14 H14 0.9400 . ?
C15 H15 0.9400 . ?
C16 C17 1.382(4) . ?
C16 H16 0.9400 . ?
C17 C18 1.389(4) . ?
C17 H17 0.9400 . ?
C18 C19 1.387(4) . ?
C18 C18 1.476(5) 2_646 ?
C19 C20 1.375(4) . ?
C19 H19 0.9400 . ?
C20 H20 0.9400 . ?
C21 C22 1.474(11) . ?
C22 N3 1.119(10) . ?
C21' C22' 1.656(13) . ?
C22' N3' 1.199(12) . ?

loop_
_geom_torsion_atom_site_label_1
_geom_torsion_atom_site_label_2
_geom_torsion_atom_site_label_3
_geom_torsion_atom_site_label_4
_geom_torsion
_geom_torsion_site_symmetry_1
_geom_torsion_site_symmetry_2
_geom_torsion_site_symmetry_3
_geom_torsion_site_symmetry_4
_geom_torsion_publ_flag
O4 Mn1 O2 C9 -79.5(2) . . . . ?
O1 Mn1 O2 C9 104.1(2) 2_556 . . . ?
O5 Mn1 O2 C9 -134.0(11) . . . . ?
N1 Mn1 O2 C9 6.7(2) . . . . ?
N2 Mn1 O2 C9 -169.4(2) . . . . ?
O2 Mn1 O4 C10 16.3(3) . . . . ?
O1 Mn1 O4 C10 54.9(8) 2_556 . . . ?
O5 Mn1 O4 C10 -167.1(3) . . . . ?
N1 Mn1 O4 C10 -80.4(3) . . . . ?
N2 Mn1 O4 C10 104.9(3) . . . . ?
O2 Mn1 N1 C11 43.2(3) . . . . ?
O4 Mn1 N1 C11 126.8(3) . . . . ?
O1 Mn1 N1 C11 -49.1(3) 2_556 . . . ?
O5 Mn1 N1 C11 -139.5(3) . . . . ?
N2 Mn1 N1 C11 -176.3(7) . . . . ?
O2 Mn1 N1 C15 -124.3(3) . . . . ?
O4 Mn1 N1 C15 -40.8(3) . . . . ?
O1 Mn1 N1 C15 143.4(3) 2_556 . . . ?
O5 Mn1 N1 C15 53.0(3) . . . . ?
N2 Mn1 N1 C15 16.1(10) . . . . ?
O2 Mn1 N2 C20 39.0(3) . . . . ?
O4 Mn1 N2 C20 -44.9(3) . . . . ?
O1 Mn1 N2 C20 130.6(3) 2_556 . . . ?
O5 Mn1 N2 C20 -138.5(3) . . . . ?
N1 Mn1 N2 C20 -101.7(8) . . . . ?
O2 Mn1 N2 C16 -133.1(3) . . . . ?
O4 Mn1 N2 C16 143.0(3) . . . . ?
O1 Mn1 N2 C16 -41.5(3) 2_556 . . . ?
O5 Mn1 N2 C16 49.4(3) . . . . ?
N1 Mn1 N2 C16 86.2(9) . . . . ?
C3 S1 C1 C2 -12.0(3) . . . . ?
C3 S1 C1 C9 170.0(2) . . . . ?
C9 C1 C2 C10 2.4(6) . . . . ?
S1 C1 C2 C10 -175.3(3) . . . . ?
C9 C1 C2 S2 178.4(2) . . . . ?
S1 C1 C2 S2 0.7(4) . . . . ?
C3 S2 C2 C1 10.9(3) . . . . ?
C3 S2 C2 C10 -172.3(3) . . . . ?
C2 S2 C3 C4 169.1(9) . . . . ?
C2 S2 C3 C4' 155.0(11) . . . . ?
C2 S2 C3 S1 -18.7(2) . . . . ?
C1 S1 C3 C4 -168.2(8) . . . . ?
C1 S1 C3 C4' -154.0(12) . . . . ?
C1 S1 C3 S2 18.9(2) . . . . ?
C4' C3 C4 S3 -125(6) . . . . ?
S2 C3 C4 S3 -178.3(6) . . . . ?
S1 C3 C4 S3 9.8(15) . . . . ?
C4' C3 C4 S4 41(4) . . . . ?
S2 C3 C4 S4 -13.0(16) . . . . ?
S1 C3 C4 S4 175.2(8) . . . . ?
C5 S3 C4 C3 156.7(11) . . . . ?
C5 S3 C4 S4 -9.2(11) . . . . ?
C6 S4 C4 C3 -157.4(12) . . . . ?
C6 S4 C4 S3 9.0(12) . . . . ?
C4 S3 C5 C6 5.9(10) . . . . ?
C4 S3 C5 S5 -175.4(7) . . . . ?
C7 S5 C5 C6 77.1(10) . . . . ?
C7 S5 C5 S3 -101.5(7) . . . . ?
S3 C5 C6 S6 172.3(7) . . . . ?
S5 C5 C6 S6 -6.2(15) . . . . ?
S3 C5 C6 S4 -0.6(13) . . . . ?
S5 C5 C6 S4 -179.2(8) . . . . ?
C8 S6 C6 C5 150.7(14) . . . . ?
C8 S6 C6 S4 -36.8(17) . . . . ?
C4 S4 C6 C5 -4.9(13) . . . . ?
C4 S4 C6 S6 -177.8(9) . . . . ?
C4 C3 C4' S4' -115(6) . . . . ?
S2 C3 C4' S4' 19(2) . . . . ?
S1 C3 C4' S4' -168.8(11) . . . . ?
C4 C3 C4' S3' 39(4) . . . . ?
S2 C3 C4' S3' 173.2(10) . . . . ?
S1 C3 C4' S3' -14(2) . . . . ?
C6' S4' C4' C3 169.5(16) . . . . ?
C6' S4' C4' S3' 12.8(17) . . . . ?
C5' S3' C4' C3 -172.5(16) . . . . ?
C5' S3' C4' S4' -14.7(15) . . . . ?
C7' S5' C5' C6' 154.8(14) . . . . ?
C7' S5' C5' S3' -21.2(13) . . . . ?
C4' S3' C5' C6' 12.8(16) . . . . ?
C4' S3' C5' S5' -170.9(11) . . . . ?
S5' C5' C6' S4' 178.1(12) . . . . ?
S3' C5' C6' S4' -5.8(19) . . . . ?
S5' C5' C6' S6' -3(2) . . . . ?
S3' C5' C6' S6' 172.9(10) . . . . ?
C4' S4' C6' C5' -4.6(19) . . . . ?
C4' S4' C6' S6' 176.6(11) . . . . ?
C8' S6' C6' C5' 104.8(18) . . . . ?
C8' S6' C6' S4' -76.4(16) . . . . ?
Mn1 O1 C9 O2 30.9(4) 2_556 . . . ?
Mn1 O1 C9 C1 -148.5(2) 2_556 . . . ?
Mn1 O2 C9 O1 -122.4(3) . . . . ?
Mn1 O2 C9 C1 57.0(3) . . . . ?
C2 C1 C9 O1 -170.5(3) . . . . ?
S1 C1 C9 O1 7.3(3) . . . . ?
C2 C1 C9 O2 10.1(5) . . . . ?
S1 C1 C9 O2 -172.1(2) . . . . ?
Mn1 O4 C10 O3 -142.8(4) . . . . ?
Mn1 O4 C10 C2 43.3(5) . . . . ?
C1 C2 C10 O3 124.8(5) . . . . ?
S2 C2 C10 O3 -51.3(5) . . . . ?
C1 C2 C10 O4 -60.7(5) . . . . ?
S2 C2 C10 O4 123.1(3) . . . . ?
C15 N1 C11 C12 1.3(6) . . . . ?
Mn1 N1 C11 C12 -166.6(3) . . . . ?
N1 C11 C12 C13 -1.1(7) . . . . ?
C11 C12 C13 C14 0.1(6) . . . . ?
C11 C12 C13 C13 179.3(4) . . . 2_566 ?
C12 C13 C14 C15 0.5(7) . . . . ?
C13 C13 C14 C15 -178.7(5) 2_566 . . . ?
C11 N1 C15 C14 -0.7(7) . . . . ?
Mn1 N1 C15 C14 167.8(4) . . . . ?
C13 C14 C15 N1 -0.2(8) . . . . ?
C20 N2 C16 C17 0.6(5) . . . . ?
Mn1 N2 C16 C17 173.4(3) . . . . ?
N2 C16 C17 C18 -1.1(6) . . . . ?
C16 C17 C18 C19 1.0(5) . . . . ?
C16 C17 C18 C18 -178.9(4) . . . 2_646 ?
C17 C18 C19 C20 -0.7(5) . . . . ?
C18 C18 C19 C20 179.3(4) 2_646 . . . ?
C16 N2 C20 C19 -0.2(5) . . . . ?
Mn1 N2 C20 C19 -172.7(3) . . . . ?
C18 C19 C20 N2 0.3(6) . . . . ?
